data_2216925
loop_
_publ_author_name
'Lin, Jiao-Min'
'Guan, Yang-Fan'
'Dong, Wen'

_publ_section_title
;
 Bis(2,2'-bipyridine)(5,5'-iminoditetrazolato)cadmium(II)
 2,2'-bipyridine hemisolvate monohydrate
;
_journal_coeditor_code BQ2057
_journal_issue 1
_journal_name_full 'Acta Crystallographica Section E'
_journal_page_first m238
_journal_page_last m238
_journal_paper_doi 10.1107/S1600536807066846
_journal_volume 64
_journal_year 2008
_chemical_formula_iupac '2[Cd (C2 H N9) (C10 H8 N2)2], C10 H8 N2, H2 O'
_chemical_formula_moiety '2(C22 H17 Cd1 N13), C10 H8 N2, 2(H2 O)'
_chemical_formula_sum 'C54 H46 Cd2 N28 O2'
_chemical_formula_weight 1344.00
_chemical_name_systematic
;
Bis(2,2'-bipyridine)(5,5'-iminoditetrazolato)cadmium(II)
2,2'-bipyridine hemisolvate monohydrate
;
_space_group_IT_number 14
_symmetry_cell_setting monoclinic
_symmetry_space_group_name_Hall '-P 2yn'
_symmetry_space_group_name_H-M 'P 1 21/n 1'
_atom_sites_solution_hydrogens difmap
_atom_sites_solution_primary direct
_atom_sites_solution_secondary difmap
_audit_creation_method SHELXL-97
_cell_angle_alpha 90.00
_cell_angle_beta 106.073(3)
_cell_angle_gamma 90.00
_cell_formula_units_Z 2
_cell_length_a 15.1919(12)
_cell_length_b 11.2383(9)
_cell_length_c 17.5759(14)
_cell_measurement_reflns_used 6569
_cell_measurement_temperature 296(2)
_cell_measurement_theta_max 0.994
_cell_measurement_theta_min 27.490
_cell_volume 2883.5(4)
_computing_cell_refinement 'SAINT-Plus (Bruker, 2005)'
_computing_data_collection 'SMART (Bruker, 2005)'
_computing_data_reduction 'SAINT-Plus (Bruker, 2005)'
_computing_molecular_graphics 'SHELXTL (Bruker, 2005)'
_computing_publication_material 'SHELXTL (Bruker, 2005)'
_computing_structure_refinement 'SHELXL97 (Sheldrick, 1997)'
_computing_structure_solution 'SHELXS97 (Sheldrick, 1997)'
_diffrn_ambient_temperature 296(2)
_diffrn_measured_fraction_theta_full 0.994
_diffrn_measured_fraction_theta_max 0.994
_diffrn_measurement_device_type 'Bruker SMART APEX CCD area-detector'
_diffrn_measurement_method '\f and \w'
_diffrn_radiation_monochromator graphite
_diffrn_radiation_source 'fine-focus sealed tube'
_diffrn_radiation_type MoK\a
_diffrn_radiation_wavelength 0.71073
_diffrn_reflns_av_R_equivalents 0.0260
_diffrn_reflns_av_sigmaI/netI 0.0151
_diffrn_reflns_limit_h_max 19
_diffrn_reflns_limit_h_min -19
_diffrn_reflns_limit_k_max 14
_diffrn_reflns_limit_k_min -14
_diffrn_reflns_limit_l_max 22
_diffrn_reflns_limit_l_min -21
_diffrn_reflns_number 41852
_diffrn_reflns_theta_full 27.49
_diffrn_reflns_theta_max 27.49
_diffrn_reflns_theta_min 1.57
_diffrn_standards_number 0
_exptl_absorpt_coefficient_mu 0.806
_exptl_absorpt_correction_T_max 0.901
_exptl_absorpt_correction_T_min 0.824
_exptl_absorpt_correction_type multi-scan
_exptl_absorpt_process_details '(SADABS; Sheldrick, 1996)'
_exptl_crystal_colour colourless
_exptl_crystal_density_diffrn 1.548
_exptl_crystal_density_method 'not measured'
_exptl_crystal_description block
_exptl_crystal_F_000 1356
_exptl_crystal_size_max 0.24
_exptl_crystal_size_mid 0.23
_exptl_crystal_size_min 0.13
_refine_diff_density_max 0.273
_refine_diff_density_min -0.296
_refine_ls_extinction_coef 0.00357(18)
_refine_ls_extinction_expression Fc^*^=kFc[1+0.001xFc^2^\l^3^/sin(2\q)]^-1/4^
_refine_ls_extinction_method 'SHELXL97 (Sheldrick, 1997)'
_refine_ls_goodness_of_fit_ref 1.074
_refine_ls_hydrogen_treatment refall
_refine_ls_matrix_type full
_refine_ls_number_parameters 477
_refine_ls_number_reflns 6569
_refine_ls_number_restraints 0
_refine_ls_restrained_S_all 1.074
_refine_ls_R_factor_all 0.0312
_refine_ls_R_factor_gt 0.0245
_refine_ls_shift/su_max 0.003
_refine_ls_shift/su_mean 0.000
_refine_ls_structure_factor_coef Fsqd
_refine_ls_weighting_details 'calc w=1/[\s^2^(Fo^2^)+(0.0274P)^2^+0.9028P] where P=(Fo^2^+2Fc^2^)/3'
_refine_ls_weighting_scheme calc
_refine_ls_wR_factor_gt 0.0598
_refine_ls_wR_factor_ref 0.0640
_reflns_number_gt 5669
_reflns_number_total 6569
_reflns_threshold_expression I>2\s(I)
_cod_data_source_file bq2057.cif
_cod_data_source_block I
_cod_depositor_comments
;

2019-10-26
Z value and formula fixed to values more according to usual
chemical conventions.                 miguel
;
_cod_original_formula_sum 'C27 H23 Cd N14 O'
_cod_original_formula_weight 672.00
_cod_original_formula_moiety 'C22 H17 Cd1 N13, 0.5(C10 H8 N2), H2 O'
_cod_original_formula_iupac '[Cd (C2 H N9) (C10 H8 N2)2], 0.5C10 H8 N2, H2 O'
_cod_original_formula_units_Z 4
_cod_original_sg_symbol_Hall -P2yn
_cod_original_sg_symbol_H-M 'P 21/n'
_cod_database_code 2216925
_cod_database_fobs_code 2216925

loop_
_symmetry_equiv_pos_as_xyz
'x, y, z'
'-x+1/2, y+1/2, -z+1/2'
'-x, -y, -z'
'x-1/2, -y-1/2, z-1/2'

loop_
_atom_site_type_symbol
_atom_site_label
_atom_site_fract_x
_atom_site_fract_y
_atom_site_fract_z
_atom_site_U_iso_or_equiv
_atom_site_adp_type
_atom_site_calc_flag
_atom_site_refinement_flags
_atom_site_occupancy
Cd Cd1 0.532267(9) 0.270422(13) 0.774688(8) 0.04977(6) Uani d . 1
N N1 0.53723(11) 0.28970(14) 0.64584(10) 0.0532(4) Uani d . 1
N N2 0.56948(13) 0.20365(15) 0.60598(11) 0.0626(4) Uani d . 1
N N6 0.49834(12) 0.46846(15) 0.74874(10) 0.0562(4) Uani d . 1
N N3 0.56653(15) 0.24290(15) 0.53653(11) 0.0669(5) Uani d . 1
N N5 0.48085(12) 0.48791(16) 0.60938(11) 0.0576(4) Uani d . 1
N N9 0.47554(13) 0.64671(15) 0.69592(11) 0.0663(5) Uani d . 1
N N8 0.48433(14) 0.65384(17) 0.77468(12) 0.0714(5) Uani d . 1
N N4 0.53314(12) 0.35578(15) 0.52681(9) 0.0592(4) Uani d . 1
N N7 0.49775(13) 0.54972(17) 0.80637(11) 0.0652(4) Uani d . 1
C C1 0.51621(12) 0.38009(16) 0.59524(10) 0.0479(4) Uani d . 1
C C2 0.48555(12) 0.53204(16) 0.68325(11) 0.0495(4) Uani d . 1
N N10 0.45883(14) 0.27233(15) 0.87647(11) 0.0621(4) Uani d . 1
N N12 0.68118(11) 0.31927(17) 0.85200(11) 0.0624(4) Uani d . 1
N N11 0.39018(11) 0.17392(15) 0.73247(11) 0.0594(4) Uani d . 1
N N13 0.62379(11) 0.09995(15) 0.79609(10) 0.0553(4) Uani d . 1
C C7 0.37105(17) 0.23839(18) 0.85718(15) 0.0639(6) Uani d . 1
C C17 0.74399(14) 0.2331(2) 0.86491(13) 0.0602(5) Uani d . 1
C C12 0.36175(15) 0.1183(2) 0.66307(16) 0.0735(6) Uani d . 1
C C8 0.33420(13) 0.18067(18) 0.77886(14) 0.0606(5) Uani d . 1
C C18 0.71146(13) 0.1114(2) 0.83875(12) 0.0579(5) Uani d . 1
C C16 0.83514(18) 0.2601(3) 0.9003(2) 0.0903(9) Uani d . 1
C C6 0.3187(3) 0.2561(3) 0.9092(2) 0.0921(9) Uani d . 1
C C3 0.4959(2) 0.3204(3) 0.94745(15) 0.0824(7) Uani d . 1
C C11 0.27651(18) 0.0677(3) 0.6357(2) 0.0915(9) Uani d . 1
C C22 0.59252(17) -0.0076(2) 0.77108(16) 0.0703(6) Uani d . 1
C C14 0.79708(19) 0.4612(3) 0.90888(19) 0.0904(8) Uani d . 1
C C15 0.8608(2) 0.3740(3) 0.9222(2) 0.1035(10) Uani d . 1
C C9 0.24676(18) 0.1321(3) 0.7531(2) 0.0864(8) Uani d . 1
C C13 0.70807(17) 0.4305(2) 0.87371(17) 0.0808(7) Uani d . 1
C C19 0.76731(19) 0.0129(3) 0.8578(2) 0.0885(8) Uani d . 1
C C10 0.21877(19) 0.0756(3) 0.6815(2) 0.0998(10) Uani d . 1
C C4 0.4464(4) 0.3369(3) 1.00196(19) 0.1007(11) Uani d . 1
C C21 0.6447(2) -0.1090(2) 0.7879(2) 0.0860(8) Uani d . 1
C C5 0.3577(3) 0.3043(3) 0.9816(2) 0.1103(12) Uani d . 1
C C20 0.7331(2) -0.0975(3) 0.8319(2) 0.1006(10) Uani d . 1
O O1 0.40434(19) 0.8585(2) 0.60636(19) 0.1105(8) Uani d . 1
C C28 0.54281(19) 0.0235(2) 0.02531(14) 0.0757(6) Uani d . 1
C C27 0.5463(2) 0.0710(2) 0.09726(16) 0.0844(7) Uani d . 1
H H21 0.4938 0.0743 0.1147 0.101 Uiso calc R 1
C C26 0.6255(3) 0.1129(3) 0.1425(2) 0.1115(11) Uani d . 1
C C25 0.7028(3) 0.1084(3) 0.1179(2) 0.1102(11) Uani d . 1
N N14 0.6182(2) 0.0168(2) -0.00166(16) 0.1035(8) Uani d . 1
H H1 0.4760(15) 0.533(2) 0.5756(13) 0.062(7) Uiso d . 1
H H9 0.4053(16) 0.116(2) 0.6320(13) 0.072(7) Uiso d . 1
H H6 0.2165(19) 0.139(2) 0.7846(16) 0.087(9) Uiso d . 1
H H7 0.158(2) 0.044(3) 0.6619(17) 0.106(9) Uiso d . 1
H H8 0.260(2) 0.026(3) 0.5852(19) 0.121(11) Uiso d . 1
H H2 0.5629(19) 0.338(3) 0.9605(16) 0.096(9) Uiso d . 1
H H4 0.323(2) 0.316(3) 1.021(2) 0.131(11) Uiso d . 1
H H5 0.259(2) 0.233(3) 0.894(2) 0.105(11) Uiso d . 1
H H3 0.475(2) 0.365(3) 1.0450(19) 0.098(10) Uiso d . 1
H H17 0.5337(17) -0.013(2) 0.7381(14) 0.074(7) Uiso d . 1
H H13 0.874(2) 0.201(3) 0.9080(16) 0.088(9) Uiso d . 1
H H11 0.8101(19) 0.542(3) 0.9196(16) 0.100(9) Uiso d . 1
H H10 0.6577(19) 0.491(2) 0.8614(16) 0.095(9) Uiso d . 1
H H16 0.6172(18) -0.179(3) 0.7664(16) 0.089(8) Uiso d . 1
H H15 0.769(2) -0.165(3) 0.8439(19) 0.121(11) Uiso d . 1
H H12 0.923(2) 0.395(3) 0.9494(19) 0.126(11) Uiso d . 1
H H14 0.828(2) 0.027(3) 0.8895(18) 0.108(10) Uiso d . 1
H H20 0.632(2) 0.143(3) 0.194(2) 0.130(13) Uiso d . 1
H H19 0.764(2) 0.129(3) 0.150(2) 0.125(12) Uiso d . 1
C C24 0.6980(3) 0.0596(4) 0.0460(2) 0.1138(11) Uani d . 1
H H22 0.421(3) 0.801(4) 0.635(2) 0.123(14) Uiso d . 1
H H23 0.398(3) 0.830(4) 0.556(3) 0.163(17) Uiso d . 1
H H18 0.747(2) 0.040(3) 0.0236(19) 0.113(11) Uiso d . 1

loop_
_atom_site_aniso_label
_atom_site_aniso_U_11
_atom_site_aniso_U_22
_atom_site_aniso_U_33
_atom_site_aniso_U_12
_atom_site_aniso_U_13
_atom_site_aniso_U_23
Cd1 0.04460(8) 0.04959(9) 0.05279(9) 0.00138(5) 0.00960(6) -0.00035(6)
N1 0.0591(9) 0.0464(9) 0.0542(9) 0.0083(7) 0.0155(7) -0.0006(7)
N2 0.0781(12) 0.0494(9) 0.0594(10) 0.0113(8) 0.0176(9) -0.0033(7)
N6 0.0640(10) 0.0518(9) 0.0536(9) 0.0071(8) 0.0176(7) -0.0036(7)
N3 0.0874(14) 0.0537(10) 0.0578(11) 0.0134(9) 0.0172(9) -0.0073(8)
N5 0.0724(11) 0.0490(9) 0.0507(10) 0.0141(8) 0.0161(8) 0.0047(8)
N9 0.0865(12) 0.0474(9) 0.0725(11) 0.0051(8) 0.0345(10) -0.0034(8)
N8 0.0873(13) 0.0584(11) 0.0757(13) 0.0026(9) 0.0346(10) -0.0135(9)
N4 0.0760(11) 0.0510(9) 0.0475(9) 0.0117(8) 0.0117(8) -0.0035(7)
N7 0.0777(12) 0.0613(11) 0.0613(10) 0.0061(9) 0.0270(9) -0.0092(8)
C1 0.0464(9) 0.0465(10) 0.0471(10) 0.0024(7) 0.0070(7) -0.0037(7)
C2 0.0452(9) 0.0479(10) 0.0574(11) 0.0037(7) 0.0173(8) -0.0024(8)
N10 0.0755(12) 0.0562(10) 0.0570(10) 0.0062(8) 0.0224(9) 0.0046(8)
N12 0.0481(9) 0.0621(10) 0.0714(11) -0.0040(8) 0.0073(8) -0.0030(9)
N11 0.0478(8) 0.0524(9) 0.0789(12) 0.0007(7) 0.0189(8) -0.0104(8)
N13 0.0517(9) 0.0550(9) 0.0579(9) 0.0049(7) 0.0129(7) 0.0045(7)
C7 0.0736(14) 0.0490(11) 0.0790(15) 0.0158(10) 0.0377(12) 0.0169(10)
C17 0.0468(10) 0.0762(14) 0.0556(11) 0.0014(9) 0.0107(8) 0.0070(10)
C12 0.0545(12) 0.0710(15) 0.0938(17) -0.0029(10) 0.0184(12) -0.0273(13)
C8 0.0520(10) 0.0483(10) 0.0850(15) 0.0097(9) 0.0247(10) 0.0091(10)
C18 0.0489(10) 0.0693(13) 0.0558(11) 0.0089(9) 0.0152(8) 0.0094(9)
C16 0.0484(13) 0.103(2) 0.108(2) 0.0046(13) 0.0014(13) 0.0003(17)
C6 0.105(2) 0.0825(19) 0.109(3) 0.0165(16) 0.064(2) 0.0100(16)
C3 0.110(2) 0.0793(17) 0.0581(14) 0.0035(16) 0.0240(14) 0.0028(12)
C11 0.0566(13) 0.0860(19) 0.123(2) -0.0047(12) 0.0092(15) -0.0384(17)
C22 0.0635(13) 0.0597(13) 0.0857(16) 0.0034(10) 0.0174(12) 0.0001(11)
C14 0.0697(16) 0.088(2) 0.102(2) -0.0256(15) 0.0054(14) -0.0134(16)
C15 0.0550(14) 0.122(3) 0.118(2) -0.0214(17) -0.0017(15) -0.013(2)
C9 0.0552(13) 0.0894(19) 0.122(2) 0.0056(12) 0.0370(15) 0.0111(17)
C13 0.0613(14) 0.0732(16) 0.0964(19) -0.0095(12) 0.0028(13) -0.0129(13)
C19 0.0597(14) 0.0825(19) 0.117(2) 0.0207(13) 0.0145(15) 0.0136(16)
C10 0.0529(14) 0.091(2) 0.148(3) -0.0109(13) 0.0150(17) -0.0166(19)
C4 0.169(4) 0.0783(19) 0.0608(17) 0.014(2) 0.041(2) 0.0034(14)
C21 0.0878(19) 0.0567(15) 0.120(2) 0.0085(13) 0.0395(17) 0.0005(14)
C5 0.162(4) 0.095(2) 0.103(3) 0.022(2) 0.085(3) 0.0110(19)
C20 0.0833(19) 0.0758(19) 0.143(3) 0.0311(16) 0.0323(19) 0.0184(18)
O1 0.146(2) 0.0835(14) 0.1159(19) 0.0489(14) 0.0601(16) -0.0008(14)
C28 0.110(2) 0.0503(12) 0.0725(16) 0.0102(12) 0.0343(13) 0.0153(10)
C27 0.113(2) 0.0722(16) 0.0732(16) 0.0032(15) 0.0348(16) -0.0052(13)
C26 0.155(4) 0.087(2) 0.098(3) -0.002(2) 0.043(3) -0.0129(19)
C25 0.130(3) 0.093(2) 0.101(3) -0.022(2) 0.020(2) -0.0030(19)
N14 0.130(2) 0.0973(18) 0.0890(17) 0.0021(17) 0.0396(17) 0.0085(14)
C24 0.123(3) 0.115(3) 0.112(3) -0.008(2) 0.046(2) 0.006(2)

loop_
_atom_type_symbol
_atom_type_description
_atom_type_scat_dispersion_real
_atom_type_scat_dispersion_imag
_atom_type_scat_source
C C 0.0033 0.0016 'International Tables Vol C Tables 4.2.6.8 and 6.1.1.4'
H H 0.0000 0.0000 'International Tables Vol C Tables 4.2.6.8 and 6.1.1.4'
N N 0.0061 0.0033 'International Tables Vol C Tables 4.2.6.8 and 6.1.1.4'
O O 0.0106 0.0060 'International Tables Vol C Tables 4.2.6.8 and 6.1.1.4'
Cd Cd -0.8075 1.2024 'International Tables Vol C Tables 4.2.6.8 and 6.1.1.4'

loop_
_geom_angle_atom_site_label_1
_geom_angle_atom_site_label_2
_geom_angle_atom_site_label_3
_geom_angle_site_symmetry_3
_geom_angle
N1 Cd1 N6 . 77.29(6)
N1 Cd1 N13 . 93.18(6)
N6 Cd1 N13 . 156.31(6)
N1 Cd1 N11 . 90.59(6)
N6 Cd1 N11 . 104.39(6)
N13 Cd1 N11 . 97.26(6)
N1 Cd1 N10 . 154.10(7)
N6 Cd1 N10 . 90.83(6)
N13 Cd1 N10 . 105.73(6)
N11 Cd1 N10 . 69.92(7)
N1 Cd1 N12 . 104.95(6)
N6 Cd1 N12 . 90.89(6)
N13 Cd1 N12 . 70.42(6)
N11 Cd1 N12 . 160.38(7)
N10 Cd1 N12 . 98.09(7)
C1 N1 N2 . 104.62(16)
C1 N1 Cd1 . 131.62(12)
N2 N1 Cd1 . 123.69(12)
N3 N2 N1 . 108.74(16)
C2 N6 N7 . 104.75(16)
C2 N6 Cd1 . 131.75(13)
N7 N6 Cd1 . 123.14(13)
N2 N3 N4 . 110.66(16)
C2 N5 C1 . 124.64(17)
C2 N5 H1 . 117.6(18)
C1 N5 H1 . 113.5(18)
C2 N9 N8 . 104.23(17)
N7 N8 N9 . 110.31(16)
C1 N4 N3 . 103.75(16)
N8 N7 N6 . 108.63(17)
N4 C1 N1 . 112.23(16)
N4 C1 N5 . 121.93(17)
N1 C1 N5 . 125.85(17)
N6 C2 N9 . 112.07(17)
N6 C2 N5 . 125.76(17)
N9 C2 N5 . 122.17(18)
C3 N10 C7 . 119.1(2)
C3 N10 Cd1 . 123.25(19)
C7 N10 Cd1 . 116.97(15)
C17 N12 C13 . 118.86(19)
C17 N12 Cd1 . 117.10(14)
C13 N12 Cd1 . 123.39(16)
C12 N11 C8 . 119.13(19)
C12 N11 Cd1 . 122.94(15)
C8 N11 Cd1 . 117.85(14)
C22 N13 C18 . 118.75(19)
C22 N13 Cd1 . 123.41(14)
C18 N13 Cd1 . 117.78(14)
N10 C7 C6 . 120.5(3)
N10 C7 C8 . 116.96(19)
C6 C7 C8 . 122.6(3)
N12 C17 C16 . 119.7(2)
N12 C17 C18 . 117.10(18)
C16 C17 C18 . 123.2(2)
N11 C12 C11 . 123.4(3)
N11 C12 H9 . 115.5(14)
C11 C12 H9 . 121.1(14)
N11 C8 C9 . 119.5(2)
N11 C8 C7 . 116.84(19)
C9 C8 C7 . 123.7(2)
N13 C18 C19 . 120.5(2)
N13 C18 C17 . 117.10(18)
C19 C18 C17 . 122.3(2)
C15 C16 C17 . 120.4(3)
C15 C16 H13 . 123.0(19)
C17 C16 H13 . 117(2)
C5 C6 C7 . 119.7(4)
C5 C6 H5 . 122(2)
C7 C6 H5 . 119(2)
N10 C3 C4 . 122.2(3)
N10 C3 H2 . 115.7(16)
C4 C3 H2 . 122.0(16)
C10 C11 C12 . 118.0(3)
C10 C11 H8 . 122(2)
C12 C11 H8 . 120(2)
N13 C22 C21 . 123.5(2)
N13 C22 H17 . 117.5(15)
C21 C22 H17 . 118.9(16)
C15 C14 C13 . 117.9(3)
C15 C14 H11 . 124.4(18)
C13 C14 H11 . 117.6(18)
C14 C15 C16 . 119.8(3)
C14 C15 H12 . 118(2)
C16 C15 H12 . 122(2)
C10 C9 C8 . 120.5(3)
C10 C9 H6 . 125(2)
C8 C9 H6 . 114(2)
N12 C13 C14 . 123.4(3)
N12 C13 H10 . 114.6(16)
C14 C13 H10 . 122.0(16)
C20 C19 C18 . 119.6(3)
C20 C19 H14 . 124.2(19)
C18 C19 H14 . 116(2)
C11 C10 C9 . 119.5(3)
C11 C10 H7 . 118.7(18)
C9 C10 H7 . 121.8(18)
C5 C4 C3 . 118.3(3)
C5 C4 H3 . 125(2)
C3 C4 H3 . 116(2)
C20 C21 C22 . 117.7(3)
C20 C21 H16 . 125.4(17)
C22 C21 H16 . 116.9(18)
C4 C5 C6 . 120.2(3)
C4 C5 H4 . 118(2)
C6 C5 H4 . 122(2)
C21 C20 C19 . 119.9(3)
C21 C20 H15 . 119(2)
C19 C20 H15 . 121(2)
H22 O1 H23 . 104(4)
N14 C28 C27 . 121.8(3)
N14 C28 C28 3_655 117.6(3)
C27 C28 C28 3_655 120.5(3)
C26 C27 C28 . 119.3(3)
C26 C27 H21 . 120.3
C28 C27 H21 . 120.3
C27 C26 C25 . 121.0(4)
C27 C26 H20 . 123(2)
C25 C26 H20 . 116(2)
C26 C25 C24 . 118.7(4)
C26 C25 H19 . 126(2)
C24 C25 H19 . 115(2)
C28 N14 C24 . 117.4(3)
N14 C24 C25 . 121.7(4)
N14 C24 H18 . 109(2)
C25 C24 H18 . 129(2)

loop_
_geom_bond_atom_site_label_1
_geom_bond_atom_site_label_2
_geom_bond_site_symmetry_2
_geom_bond_distance
Cd1 N1 . 2.2970(17)
Cd1 N6 . 2.3015(17)
Cd1 N13 . 2.3357(16)
Cd1 N11 . 2.3451(16)
Cd1 N10 . 2.3559(18)
Cd1 N12 . 2.3587(16)
N1 C1 . 1.329(2)
N1 N2 . 1.362(2)
N2 N3 . 1.287(3)
N6 C2 . 1.322(2)
N6 N7 . 1.366(2)
N3 N4 . 1.359(2)
N5 C2 . 1.373(2)
N5 C1 . 1.376(2)
N5 H1 . 0.77(2)
N9 C2 . 1.324(3)
N9 N8 . 1.356(3)
N8 N7 . 1.288(3)
N4 C1 . 1.326(2)
N10 C3 . 1.333(3)
N10 C7 . 1.337(3)
N12 C17 . 1.334(3)
N12 C13 . 1.338(3)
N11 C12 . 1.332(3)
N11 C8 . 1.333(3)
N13 C22 . 1.328(3)
N13 C18 . 1.341(2)
C7 C6 . 1.382(4)
C7 C8 . 1.484(3)
C17 C16 . 1.386(3)
C17 C18 . 1.483(3)
C12 C11 . 1.373(3)
C12 H9 . 0.97(2)
C8 C9 . 1.391(3)
C18 C19 . 1.378(3)
C16 C15 . 1.362(5)
C16 H13 . 0.88(3)
C6 C5 . 1.358(5)
C6 H5 . 0.91(3)
C3 C4 . 1.384(4)
C3 H2 . 1.00(3)
C11 C10 . 1.348(5)
C11 H8 . 0.97(3)
C22 C21 . 1.373(3)
C22 H17 . 0.92(2)
C14 C15 . 1.352(5)
C14 C13 . 1.366(3)
C14 H11 . 0.93(3)
C15 H12 . 0.96(3)
C9 C10 . 1.367(5)
C9 H6 . 0.82(3)
C13 H10 . 1.00(3)
C19 C20 . 1.373(4)
C19 H14 . 0.95(3)
C10 H7 . 0.96(3)
C4 C5 . 1.346(5)
C4 H3 . 0.82(3)
C21 C20 . 1.357(4)
C21 H16 . 0.92(3)
C5 H4 . 0.98(4)
C20 H15 . 0.92(3)
O1 H22 . 0.82(4)
O1 H23 . 0.92(4)
C28 N14 . 1.357(4)
C28 C27 . 1.361(3)
C28 C28 3_655 1.456(5)
C27 C26 . 1.332(5)
C27 H21 . 0.9300
C26 C25 . 1.360(5)
C26 H20 . 0.94(4)
C25 C24 . 1.361(5)
C25 H19 . 0.97(3)
N14 C24 . 1.357(5)
C24 H18 . 0.96(3)

loop_
_geom_hbond_atom_site_label_D
_geom_hbond_atom_site_label_H
_geom_hbond_atom_site_label_A
_geom_hbond_site_symmetry_A
_geom_hbond_distance_DH
_geom_hbond_distance_HA
_geom_hbond_distance_DA
_geom_hbond_angle_DHA
N5 H1 N4 3_666 0.77(2) 2.17(2) 2.929(2) 174(2)
O1 H22 N9 . 0.82(4) 2.08(4) 2.893(3) 172(4)
O1 H23 N3 3_666 0.92(4) 2.02(5) 2.901(3) 159(4)
